data_4510421
loop_
_publ_author_name
'Adalder, Tapas Kumar'
'Dastidar, Parthasarathi'

_publ_section_title
;
 Crystal Engineering Approach toward Selective Formation of an Asymmetric
 Supramolecular Synthon in Primary Ammonium Monocarboxylate (PAM) Salts
 and Their Gelation Studies
;
_journal_issue 5
_journal_name_full 'Crystal Growth &amp; Design'
_journal_page_first 2254
_journal_paper_doi 10.1021/cg401863s
_journal_volume 14
_journal_year 2014
_chemical_absolute_configuration S
_chemical_formula_moiety 'C8 H6 Cl O2, C8 H12 N'
_chemical_formula_sum 'C16 H18 Cl N O2'
_chemical_formula_weight 291.76
_chemical_name_systematic
; 
 ? 
;
_space_group_IT_number 5
_symmetry_cell_setting monoclinic
_symmetry_space_group_name_Hall 'C 2y'
_symmetry_space_group_name_H-M 'C 1 2 1'
_atom_sites_solution_hydrogens geom
_atom_sites_solution_primary direct
_atom_sites_solution_secondary difmap
_audit_creation_method SHELXL-97
_cell_angle_alpha 90.00
_cell_angle_beta 92.2190(10)
_cell_angle_gamma 90.00
_cell_formula_units_Z 4
_cell_length_a 18.2329(6)
_cell_length_b 5.6931(2)
_cell_length_c 14.5435(4)
_cell_measurement_temperature 296(2)
_cell_volume 1508.51(8)
_computing_cell_refinement 'BRUKER APEX II'
_computing_data_collection 'BRUKER APEX II'
_computing_data_reduction 'BRUKER APEX II'
_computing_molecular_graphics 'MERCURY 3.1, PLATON'
_computing_publication_material 'MERCURY 3.1, PLATON'
_computing_structure_refinement 'SHELXL-97 (Sheldrick, 1997)'
_computing_structure_solution 'SHELXS-97 (Sheldrick, 1990)'
_diffrn_ambient_temperature 296(2)
_diffrn_measured_fraction_theta_full 1.000
_diffrn_measured_fraction_theta_max 0.975
_diffrn_measurement_device_type 'BRUKER CCD AREA DETECTOR'
_diffrn_measurement_method 'PHI-OMEGA SCAN'
_diffrn_radiation_monochromator graphite
_diffrn_radiation_source 'fine-focus sealed tube'
_diffrn_radiation_type MoK\a
_diffrn_radiation_wavelength 0.71073
_diffrn_reflns_av_R_equivalents 0.0160
_diffrn_reflns_av_sigmaI/netI 0.0171
_diffrn_reflns_limit_h_max 25
_diffrn_reflns_limit_h_min -24
_diffrn_reflns_limit_k_max 7
_diffrn_reflns_limit_k_min -7
_diffrn_reflns_limit_l_max 19
_diffrn_reflns_limit_l_min -19
_diffrn_reflns_number 13919
_diffrn_reflns_theta_full 25.00
_diffrn_reflns_theta_max 29.48
_diffrn_reflns_theta_min 1.40
_exptl_absorpt_coefficient_mu 0.254
_exptl_absorpt_correction_T_max 0.9800
_exptl_absorpt_correction_T_min 0.8835
_exptl_absorpt_correction_type multi-scan
_exptl_absorpt_process_details SADABS
_exptl_crystal_colour COLOURLESS
_exptl_crystal_density_diffrn 1.285
_exptl_crystal_density_meas ?
_exptl_crystal_density_method 'not measured'
_exptl_crystal_description NIDDLE
_exptl_crystal_F_000 616
_exptl_crystal_size_max 0.50
_exptl_crystal_size_mid 0.13
_exptl_crystal_size_min 0.08
_refine_diff_density_max 0.279
_refine_diff_density_min -0.189
_refine_diff_density_rms 0.060
_refine_ls_abs_structure_details 'Flack H D (1983), Acta Cryst. A39, 876-881'
_refine_ls_abs_structure_Flack 0.02(4)
_refine_ls_extinction_method none
_refine_ls_goodness_of_fit_ref 1.110
_refine_ls_hydrogen_treatment constr
_refine_ls_matrix_type full
_refine_ls_number_parameters 183
_refine_ls_number_reflns 3850
_refine_ls_number_restraints 1
_refine_ls_restrained_S_all 1.110
_refine_ls_R_factor_all 0.0287
_refine_ls_R_factor_gt 0.0263
_refine_ls_shift/su_max 0.001
_refine_ls_shift/su_mean 0.000
_refine_ls_structure_factor_coef Fsqd
_refine_ls_weighting_details 'calc w=1/[\s^2^(Fo^2^)+(0.0508P)^2^+0.3441P] where P=(Fo^2^+2Fc^2^)/3'
_refine_ls_weighting_scheme calc
_refine_ls_wR_factor_gt 0.0721
_refine_ls_wR_factor_ref 0.0828
_reflns_number_gt 3723
_reflns_number_total 3850
_reflns_threshold_expression >2sigma(I)
_cod_data_source_file cg401863s_si_002.cif
_cod_data_source_block (S)-PEA.4CPA_0m
_cod_depositor_comments
;
The following automatic conversions were performed:

'_exptl_absorpt_correction_type' value 'MULTI-SCAN' changed to
'multi-scan' according to
/usr/data/users/saulius/crontab/automatic-downloads/rss-feeds/ACS/lib/dictionaries/cif_core.dic
dictionary named 'cif_core.dic' version 2.4.2 from 2011-04-26.

Automatic conversion script
Id: cif_fix_values 2281 2013-09-26 08:29:07Z andrius 

 Adding full bibliography for 4510410--4510441.cif.

The following automatic conversions were performed:

'_exptl_crystal_density_meas' value 'not measured' was changed to '?'
- the value is perceived as not measured.

Automatic conversion script
Id: cif_fix_values 3008 2015-01-20 13:52:24Z robertas 
;
_cod_original_sg_symbol_Hall 'C 2y '
_cod_original_sg_symbol_H-M C2
_cod_database_code 4510421

loop_
_symmetry_equiv_pos_as_xyz
'x, y, z'
'-x, y, -z'
'x+1/2, y+1/2, z'
'-x+1/2, y+1/2, -z'

loop_
_atom_site_label
_atom_site_type_symbol
_atom_site_fract_x
_atom_site_fract_y
_atom_site_fract_z
_atom_site_U_iso_or_equiv
_atom_site_adp_type
_atom_site_occupancy
_atom_site_symmetry_multiplicity
_atom_site_calc_flag
_atom_site_refinement_flags
O1 O 0.77383(4) 0.58241(15) 0.39147(6) 0.01767(18) Uani 1 1 d .
C2 C 0.73898(6) 0.6694(2) 0.32191(8) 0.0171(2) Uani 1 1 d .
O3 O 0.72088(6) 0.87847(17) 0.31647(7) 0.0284(2) Uani 1 1 d .
C4 C 0.72116(7) 0.5061(2) 0.24068(9) 0.0206(2) Uani 1 1 d .
H4A H 0.7245 0.3440 0.2610 0.025 Uiso 1 1 calc R
H4B H 0.6713 0.5346 0.2176 0.025 Uiso 1 1 calc R
C5 C 0.77401(7) 0.5469(2) 0.16442(8) 0.0174(2) Uani 1 1 d .
C6 C 0.76919(7) 0.7507(2) 0.11119(9) 0.0207(3) Uani 1 1 d .
H6 H 0.7350 0.8656 0.1249 0.025 Uiso 1 1 calc R
C7 C 0.81478(7) 0.7838(2) 0.03812(9) 0.0225(3) Uani 1 1 d .
H7 H 0.8112 0.9196 0.0027 0.027 Uiso 1 1 calc R
C8 C 0.86565(7) 0.6120(2) 0.01868(8) 0.0223(3) Uani 1 1 d .
Cl9 Cl 0.918970(19) 0.64538(8) -0.07774(2) 0.03655(11) Uani 1 1 d .
C10 C 0.87354(7) 0.4123(3) 0.07198(9) 0.0236(3) Uani 1 1 d .
H10 H 0.9090 0.3006 0.0593 0.028 Uiso 1 1 calc R
C11 C 0.82750(7) 0.3811(2) 0.14514(9) 0.0204(2) Uani 1 1 d .
H11 H 0.8325 0.2476 0.1817 0.025 Uiso 1 1 calc R
C12 C 0.60695(6) 0.3816(2) 0.47205(8) 0.0186(2) Uani 1 1 d .
H12A H 0.6360 0.3892 0.4185 0.028 Uiso 1 1 calc R
H12B H 0.5561 0.3670 0.4534 0.028 Uiso 1 1 calc R
H12C H 0.6216 0.2479 0.5085 0.028 Uiso 1 1 calc R
C13 C 0.61825(6) 0.6050(2) 0.52874(8) 0.0157(2) Uani 1 1 d .
H13 H 0.6022 0.7384 0.4904 0.019 Uiso 1 1 calc R
N14 N 0.69848(5) 0.63775(18) 0.55359(6) 0.01510(18) Uani 1 1 d .
H14A H 0.7052 0.7763 0.5810 0.023 Uiso 1 1 calc R
H14B H 0.7241 0.6325 0.5028 0.023 Uiso 1 1 calc R
H14C H 0.7136 0.5238 0.5917 0.023 Uiso 1 1 calc R
C15 C 0.57476(6) 0.6097(2) 0.61585(8) 0.0160(2) Uani 1 1 d .
C16 C 0.58041(6) 0.4260(2) 0.67957(8) 0.0183(2) Uani 1 1 d .
H16 H 0.6114 0.2998 0.6691 0.022 Uiso 1 1 calc R
C17 C 0.53966(7) 0.4318(3) 0.75876(9) 0.0222(3) Uani 1 1 d .
H17 H 0.5440 0.3104 0.8014 0.027 Uiso 1 1 calc R
C18 C 0.49266(6) 0.6184(3) 0.77407(9) 0.0241(3) Uani 1 1 d .
H18 H 0.4652 0.6210 0.8267 0.029 Uiso 1 1 calc R
C19 C 0.48650(7) 0.8009(3) 0.71106(10) 0.0238(3) Uani 1 1 d .
H19 H 0.4547 0.9252 0.7211 0.029 Uiso 1 1 calc R
C20 C 0.52807(6) 0.7975(2) 0.63257(9) 0.0194(2) Uani 1 1 d .
H20 H 0.5246 0.9216 0.5910 0.023 Uiso 1 1 calc R

loop_
_atom_site_aniso_label
_atom_site_aniso_U_11
_atom_site_aniso_U_22
_atom_site_aniso_U_33
_atom_site_aniso_U_23
_atom_site_aniso_U_13
_atom_site_aniso_U_12
O1 0.0192(4) 0.0191(4) 0.0147(4) 0.0008(3) 0.0012(3) -0.0002(3)
C2 0.0162(5) 0.0193(5) 0.0160(5) -0.0018(5) 0.0027(4) -0.0027(4)
O3 0.0377(5) 0.0200(5) 0.0268(5) -0.0038(4) -0.0096(4) 0.0064(4)
C4 0.0225(6) 0.0221(6) 0.0170(6) -0.0033(5) -0.0008(4) -0.0055(5)
C5 0.0206(5) 0.0174(6) 0.0140(5) -0.0020(4) -0.0040(4) -0.0015(4)
C6 0.0255(6) 0.0165(6) 0.0198(6) -0.0012(5) -0.0046(5) 0.0029(4)
C7 0.0314(6) 0.0180(6) 0.0175(6) 0.0040(5) -0.0057(5) -0.0021(5)
C8 0.0233(5) 0.0287(7) 0.0151(5) -0.0004(5) 0.0001(4) -0.0046(5)
Cl9 0.03441(17) 0.0538(3) 0.02194(16) 0.00376(16) 0.00752(12) -0.00572(17)
C10 0.0235(6) 0.0251(7) 0.0220(6) -0.0014(5) -0.0008(5) 0.0053(5)
C11 0.0266(6) 0.0168(6) 0.0177(6) 0.0024(5) -0.0022(4) 0.0020(5)
C12 0.0167(5) 0.0213(6) 0.0178(5) -0.0038(5) 0.0006(4) -0.0015(4)
C13 0.0141(5) 0.0167(6) 0.0161(5) 0.0005(4) 0.0001(4) -0.0003(4)
N14 0.0152(4) 0.0153(5) 0.0149(4) 0.0006(4) 0.0021(3) -0.0013(4)
C15 0.0134(4) 0.0182(6) 0.0165(5) -0.0026(4) 0.0004(4) -0.0022(4)
C16 0.0153(5) 0.0192(6) 0.0204(6) -0.0001(5) 0.0010(4) -0.0011(4)
C17 0.0205(5) 0.0265(7) 0.0196(6) 0.0008(5) 0.0013(5) -0.0064(5)
C18 0.0189(5) 0.0319(7) 0.0219(6) -0.0062(5) 0.0061(4) -0.0067(5)
C19 0.0195(5) 0.0228(6) 0.0293(7) -0.0092(5) 0.0044(5) 0.0007(5)
C20 0.0185(5) 0.0173(5) 0.0226(6) -0.0024(5) 0.0011(4) 0.0001(4)

loop_
_atom_type_symbol
_atom_type_description
_atom_type_scat_dispersion_real
_atom_type_scat_dispersion_imag
_atom_type_scat_source
C C 0.0033 0.0016 'International Tables Vol C Tables 4.2.6.8 and 6.1.1.4'
H H 0.0000 0.0000 'International Tables Vol C Tables 4.2.6.8 and 6.1.1.4'
N N 0.0061 0.0033 'International Tables Vol C Tables 4.2.6.8 and 6.1.1.4'
O O 0.0106 0.0060 'International Tables Vol C Tables 4.2.6.8 and 6.1.1.4'
Cl Cl 0.1484 0.1585 'International Tables Vol C Tables 4.2.6.8 and 6.1.1.4'

loop_
_geom_angle_atom_site_label_1
_geom_angle_atom_site_label_2
_geom_angle_atom_site_label_3
_geom_angle
_geom_angle_site_symmetry_1
_geom_angle_site_symmetry_3
O1 O1 C2 0(10) 1 .
O3 C2 O1 123.28(11) . 1
O3 C2 O1 123.28(11) . .
O1 C2 O1 0.00(8) 1 .
O3 C2 C4 119.19(11) . .
O1 C2 C4 117.50(11) 1 .
O1 C2 C4 117.50(11) . .
C5 C4 C2 110.52(10) . .
C5 C4 H4A 109.5 . .
C2 C4 H4A 109.5 . .
C5 C4 H4B 109.5 . .
C2 C4 H4B 109.5 . .
H4A C4 H4B 108.1 . .
C11 C5 C6 118.75(12) . .
C11 C5 C4 120.91(11) . .
C6 C5 C4 120.34(11) . .
C7 C6 C5 120.73(12) . .
C7 C6 H6 119.6 . .
C5 C6 H6 119.6 . .
C8 C7 C6 119.11(12) . .
C8 C7 H7 120.4 . .
C6 C7 H7 120.4 . .
C10 C8 C7 121.55(12) . .
C10 C8 Cl9 119.41(10) . .
C7 C8 Cl9 119.00(10) . .
C8 C10 C11 118.78(12) . .
C8 C10 H10 120.6 . .
C11 C10 H10 120.6 . .
C10 C11 C5 121.00(12) . .
C10 C11 H11 119.5 . .
C5 C11 H11 119.5 . .
C13 C12 H12A 109.5 . .
C13 C12 H12B 109.5 . .
H12A C12 H12B 109.5 . .
C13 C12 H12C 109.5 . .
H12A C12 H12C 109.5 . .
H12B C12 H12C 109.5 . .
N14 C13 C15 109.34(8) . .
N14 C13 C12 110.04(9) . .
C15 C13 C12 113.63(9) . .
N14 C13 H13 107.9 . .
C15 C13 H13 107.9 . .
C12 C13 H13 107.9 . .
C13 N14 H14A 109.5 . .
C13 N14 H14B 109.5 . .
H14A N14 H14B 109.5 . .
C13 N14 H14C 109.5 . .
H14A N14 H14C 109.5 . .
H14B N14 H14C 109.5 . .
C20 C15 C16 119.20(11) . .
C20 C15 C13 120.02(10) . .
C16 C15 C13 120.77(10) . .
C17 C16 C15 120.09(12) . .
C17 C16 H16 120.0 . .
C15 C16 H16 120.0 . .
C18 C17 C16 120.16(12) . .
C18 C17 H17 119.9 . .
C16 C17 H17 119.9 . .
C19 C18 C17 120.13(11) . .
C19 C18 H18 119.9 . .
C17 C18 H18 119.9 . .
C18 C19 C20 119.85(12) . .
C18 C19 H19 120.1 . .
C20 C19 H19 120.1 . .
C15 C20 C19 120.55(12) . .
C15 C20 H20 119.7 . .
C19 C20 H20 119.7 . .

loop_
_geom_bond_atom_site_label_1
_geom_bond_atom_site_label_2
_geom_bond_distance
_geom_bond_site_symmetry_2
O1 O1 0.000(2) 1
O1 C2 1.2739(15) .
C2 O3 1.2367(16) .
C2 O1 1.2739(15) 1
C2 C4 1.5283(16) .
C4 C5 1.5150(17) .
C4 H4A 0.9700 .
C4 H4B 0.9700 .
C5 C11 1.3933(17) .
C5 C6 1.3959(17) .
C6 C7 1.3871(19) .
C6 H6 0.9300 .
C7 C8 1.3847(19) .
C7 H7 0.9300 .
C8 C10 1.3804(19) .
C8 Cl9 1.7475(12) .
C10 C11 1.3919(19) .
C10 H10 0.9300 .
C11 H11 0.9300 .
C12 C13 1.5255(17) .
C12 H12A 0.9600 .
C12 H12B 0.9600 .
C12 H12C 0.9600 .
C13 N14 1.5047(13) .
C13 C15 1.5207(14) .
C13 H13 0.9800 .
N14 H14A 0.8900 .
N14 H14B 0.8900 .
N14 H14C 0.8900 .
C15 C20 1.3940(16) .
C15 C16 1.3985(17) .
C16 C17 1.3951(17) .
C16 H16 0.9300 .
C17 C18 1.388(2) .
C17 H17 0.9300 .
C18 C19 1.387(2) .
C18 H18 0.9300 .
C19 C20 1.3946(18) .
C19 H19 0.9300 .
C20 H20 0.9300 .

loop_
_geom_hbond_atom_site_label_D
_geom_hbond_atom_site_label_H
_geom_hbond_atom_site_label_A
_geom_hbond_distance_DH
_geom_hbond_distance_HA
_geom_hbond_distance_DA
_geom_hbond_angle_DHA
_geom_hbond_site_symmetry_A
N14 H14A O1 0.89 1.83 2.6964(14) 165.6 4_656
N14 H14B O1 0.89 1.91 2.7922(12) 172.7 1
N14 H14C O3 0.89 1.94 2.7743(13) 154.9 4_646
